data_4335345
loop_
_publ_author_name
'Vladimir B. Arion'
'Sonja Platzer'
'Peter Rapta'
'Peter Machata'
'Martin Breza'
'Daniel Vegh'
'Lothar Dunsch'
'Joshua Telser'
'Sergiu Shova'
'Tatiana C.O. Mac Leod'
'Armando J.L. Pombeiro'

_publ_section_title
;
 Marked Stabilization of Redox States and Enhanced Catalytic Activity in
 Galactose Oxidase Models Based on Transition Metal
 S-Methylisothiosemicarbazonates with -SR Group in Ortho Position to the
 Phenolic Oxygen
;
_journal_name_full 'Inorganic Chemistry'
_journal_page_first 7524
_journal_page_last 7540
_journal_paper_doi 10.1021/ic4004966
_journal_volume 52
_journal_year 2013
_chemical_formula_moiety '(C20 H25 Cu N3 O3 S2), 0.5(C5 H8 O2)'
_chemical_formula_sum 'C22.5 H29 Cu N3 O4 S2'
_chemical_formula_weight 533.15
_chemical_name_systematic
; 
[(9-(2'-oxy-3'-methylthio-5'-tert-butylphenyl)-6-methylthio-3-acetyl-5,7,8-
triazanona-3,6,8-trienato(-)-2'-olato(-) kappaO,kappaO',kappaN^5^, kappaN^8^)
copper(II)] pentan-2,4-dione solvate  
;
_space_group_IT_number 15
_symmetry_cell_setting monoclinic
_symmetry_space_group_name_Hall '-C 2yc'
_symmetry_space_group_name_H-M 'C 1 2/c 1'
_atom_sites_solution_hydrogens geom
_atom_sites_solution_primary direct
_atom_sites_solution_secondary difmap
_audit_creation_method SHELXL-97
_cell_angle_alpha 90.00
_cell_angle_beta 98.230(3)
_cell_angle_gamma 90.00
_cell_formula_units_Z 8
_cell_length_a 26.6516(18)
_cell_length_b 6.8783(4)
_cell_length_c 26.8644(19)
_cell_measurement_reflns_used 9458
_cell_measurement_temperature 100(2)
_cell_measurement_theta_max 27.90
_cell_measurement_theta_min 2.33
_cell_volume 4874.0(6)
_computing_cell_refinement 'Bruker SAINT'
_computing_data_collection 'Bruker APEX2'
_computing_data_reduction 'Bruker SAINT'
_computing_molecular_graphics 'Bruker SHELXTL'
_computing_publication_material 'Bruker SHELXTL'
_computing_structure_refinement 'SHELXL-97 (Sheldrick, 2008)'
_computing_structure_solution 'SHELXS-97 (Sheldrick, 2008)'
_diffrn_ambient_temperature 100(2)
_diffrn_measured_fraction_theta_full 0.996
_diffrn_measured_fraction_theta_max 0.996
_diffrn_measurement_device_type 'Bruker APEX-II CCD'
_diffrn_measurement_method '\f and \w scans'
_diffrn_radiation_monochromator graphite
_diffrn_radiation_source 'fine-focus sealed tube'
_diffrn_radiation_type MoK\a
_diffrn_radiation_wavelength 0.71073
_diffrn_reflns_av_R_equivalents 0.0914
_diffrn_reflns_av_sigmaI/netI 0.0540
_diffrn_reflns_limit_h_max 32
_diffrn_reflns_limit_h_min -32
_diffrn_reflns_limit_k_max 8
_diffrn_reflns_limit_k_min -8
_diffrn_reflns_limit_l_max 33
_diffrn_reflns_limit_l_min -33
_diffrn_reflns_number 39444
_diffrn_reflns_theta_full 26.00
_diffrn_reflns_theta_max 26.00
_diffrn_reflns_theta_min 2.33
_exptl_absorpt_coefficient_mu 1.101
_exptl_absorpt_correction_T_max 0.9677
_exptl_absorpt_correction_T_min 0.8264
_exptl_absorpt_correction_type multi-scan
_exptl_absorpt_process_details SADABS
_exptl_crystal_colour orange-brown
_exptl_crystal_density_diffrn 1.453
_exptl_crystal_description plate
_exptl_crystal_F_000 2224
_exptl_crystal_size_max 0.18
_exptl_crystal_size_mid 0.15
_exptl_crystal_size_min 0.03
_refine_diff_density_max 0.614
_refine_diff_density_min -0.501
_refine_diff_density_rms 0.075
_refine_ls_extinction_method none
_refine_ls_goodness_of_fit_ref 1.053
_refine_ls_hydrogen_treatment constr
_refine_ls_matrix_type full
_refine_ls_number_parameters 292
_refine_ls_number_reflns 4772
_refine_ls_number_restraints 0
_refine_ls_restrained_S_all 1.053
_refine_ls_R_factor_all 0.0467
_refine_ls_R_factor_gt 0.0364
_refine_ls_shift/su_max 0.001
_refine_ls_shift/su_mean 0.000
_refine_ls_structure_factor_coef Fsqd
_refine_ls_weighting_details 'calc w=1/[\s^2^(Fo^2^)+(0.0329P)^2^+7.4307P] where P=(Fo^2^+2Fc^2^)/3'
_refine_ls_weighting_scheme calc
_refine_ls_wR_factor_gt 0.0898
_refine_ls_wR_factor_ref 0.0948
_reflns_number_gt 4003
_reflns_number_total 4772
_reflns_threshold_expression >2sigma(I)
_cod_data_source_file ic4004966_si_002_3.cif
_cod_data_source_block sopl022
_cod_original_formula_sum 'C22.50 H29 Cu N3 O4 S2'
_cod_database_code 4335345

loop_
_symmetry_equiv_pos_as_xyz
'x, y, z'
'-x, y, -z+1/2'
'x+1/2, y+1/2, z'
'-x+1/2, y+1/2, -z+1/2'
'-x, -y, -z'
'x, -y, z-1/2'
'-x+1/2, -y+1/2, -z'
'x+1/2, -y+1/2, z-1/2'

loop_
_atom_site_label
_atom_site_type_symbol
_atom_site_fract_x
_atom_site_fract_y
_atom_site_fract_z
_atom_site_U_iso_or_equiv
_atom_site_adp_type
_atom_site_occupancy
_atom_site_symmetry_multiplicity
_atom_site_calc_flag
_atom_site_refinement_flags
_atom_site_disorder_assembly
_atom_site_disorder_group
Cu1 Cu 0.951399(10) 0.20590(4) 0.529690(11) 0.01544(10) Uani 1 1 d . . .
S2 S 0.78803(2) 0.02519(9) 0.53863(2) 0.01852(15) Uani 1 1 d . . .
S1 S 1.09762(2) 0.37505(9) 0.48223(3) 0.02204(16) Uani 1 1 d . . .
O1 O 0.88439(6) 0.1131(2) 0.52013(6) 0.0162(3) Uani 1 1 d . . .
O2 O 0.95228(6) 0.2383(2) 0.60074(6) 0.0203(4) Uani 1 1 d . . .
O3 O 1.07612(8) 0.3227(4) 0.71070(8) 0.0507(6) Uani 1 1 d . . .
N1 N 0.95901(7) 0.1863(3) 0.46001(8) 0.0159(4) Uani 1 1 d . . .
N2 N 1.00670(7) 0.2344(3) 0.44742(8) 0.0179(4) Uani 1 1 d . . .
N3 N 1.02057(7) 0.2876(3) 0.53450(8) 0.0168(4) Uani 1 1 d . . .
C1 C 0.85649(9) 0.0840(3) 0.47680(9) 0.0163(5) Uani 1 1 d . . .
C2 C 0.80437(9) 0.0365(3) 0.47740(9) 0.0158(5) Uani 1 1 d . . .
C3 C 0.77177(9) 0.0089(3) 0.43320(9) 0.0179(5) Uani 1 1 d . . .
H3 H 0.7373 -0.0220 0.4349 0.022 Uiso 1 1 calc R . .
C4 C 0.78790(9) 0.0251(3) 0.38554(9) 0.0196(5) Uani 1 1 d . . .
C5 C 0.83786(9) 0.0666(3) 0.38438(9) 0.0193(5) Uani 1 1 d . . .
H5 H 0.8496 0.0752 0.3527 0.023 Uiso 1 1 calc R . .
C6 C 0.87318(9) 0.0974(3) 0.42890(9) 0.0159(5) Uani 1 1 d . . .
C7 C 0.92407(9) 0.1442(3) 0.42297(9) 0.0162(5) Uani 1 1 d . . .
H7 H 0.9329 0.1446 0.3899 0.019 Uiso 1 1 calc R . .
C8 C 1.03685(9) 0.2888(3) 0.48750(9) 0.0169(5) Uani 1 1 d . . .
C15 C 1.10255(10) 0.3148(4) 0.41810(11) 0.0268(6) Uani 1 1 d . . .
H15A H 1.1356 0.3566 0.4101 0.040 Uiso 1 1 calc R . .
H15B H 1.0756 0.3811 0.3957 0.040 Uiso 1 1 calc R . .
H15C H 1.0991 0.1739 0.4134 0.040 Uiso 1 1 calc R . .
C9 C 1.05185(9) 0.3247(3) 0.57652(10) 0.0185(5) Uani 1 1 d . . .
H9 H 1.0860 0.3550 0.5732 0.022 Uiso 1 1 calc R . .
C10 C 1.03918(9) 0.3233(3) 0.62503(9) 0.0200(5) Uani 1 1 d . . .
C11 C 0.98785(10) 0.2890(3) 0.63457(10) 0.0217(5) Uani 1 1 d . . .
C12 C 0.97235(11) 0.3176(4) 0.68546(10) 0.0297(6) Uani 1 1 d . . .
H12A H 0.9353 0.3217 0.6824 0.045 Uiso 1 1 calc R . .
H12B H 0.9864 0.4402 0.6999 0.045 Uiso 1 1 calc R . .
H12C H 0.9852 0.2096 0.7075 0.045 Uiso 1 1 calc R . .
C13 C 1.08085(10) 0.3550(4) 0.66710(11) 0.0285(6) Uani 1 1 d . . .
C14 C 1.13177(10) 0.4251(4) 0.65558(11) 0.0302(6) Uani 1 1 d . . .
H14A H 1.1538 0.4542 0.6871 0.045 Uiso 1 1 calc R . .
H14B H 1.1271 0.5429 0.6349 0.045 Uiso 1 1 calc R . .
H14C H 1.1474 0.3237 0.6373 0.045 Uiso 1 1 calc R . .
C16 C 0.72097(9) -0.0194(4) 0.52659(10) 0.0224(5) Uani 1 1 d . . .
H16A H 0.7075 -0.0287 0.5586 0.034 Uiso 1 1 calc R . .
H16B H 0.7146 -0.1416 0.5080 0.034 Uiso 1 1 calc R . .
H16C H 0.7042 0.0877 0.5066 0.034 Uiso 1 1 calc R . .
C17 C 0.74855(10) -0.0034(4) 0.33817(10) 0.0266(6) Uani 1 1 d . . .
C19 C 0.72646(11) -0.2090(4) 0.33877(11) 0.0328(7) Uani 1 1 d . . .
H19A H 0.7108 -0.2265 0.3693 0.049 Uiso 1 1 calc R . .
H19B H 0.7536 -0.3046 0.3383 0.049 Uiso 1 1 calc R . .
H19C H 0.7009 -0.2272 0.3091 0.049 Uiso 1 1 calc R . .
C20 C 0.70577(11) 0.1480(5) 0.33766(12) 0.0386(7) Uani 1 1 d . . .
H20A H 0.7201 0.2792 0.3373 0.058 Uiso 1 1 calc R . .
H20B H 0.6893 0.1320 0.3678 0.058 Uiso 1 1 calc R . .
H20C H 0.6807 0.1292 0.3076 0.058 Uiso 1 1 calc R . .
C18 C 0.77257(11) 0.0209(5) 0.29013(10) 0.0361(7) Uani 1 1 d . . .
H18A H 0.7868 0.1520 0.2892 0.054 Uiso 1 1 calc R . .
H18B H 0.7467 0.0017 0.2607 0.054 Uiso 1 1 calc R . .
H18C H 0.7996 -0.0753 0.2897 0.054 Uiso 1 1 calc R . .
C21 C 1.0977(3) 0.1686(13) 0.2665(3) 0.057(2) Uiso 0.50 1 d P A 1
H21A H 1.1124 0.2865 0.2832 0.086 Uiso 0.50 1 d PR A 1
H21B H 1.1122 0.0539 0.2849 0.086 Uiso 0.50 1 d PR A 1
H21C H 1.1054 0.1645 0.2320 0.086 Uiso 0.50 1 d PR A 1
C1A C 1.0919(3) 0.1718(12) 0.2429(3) 0.054(2) Uiso 0.50 1 d P . 2
H1AA H 1.1115 0.2892 0.2532 0.081 Uiso 0.50 1 d PR . 2
H1AB H 1.1117 0.0566 0.2548 0.081 Uiso 0.50 1 d PR . 2
H1AC H 1.0841 0.1680 0.2062 0.081 Uiso 0.50 1 d PR . 2
C22 C 1.0445(2) 0.1735(9) 0.2654(3) 0.0322(13) Uiso 0.50 1 d P . 2
C23B C 0.9960(3) 0.1731(7) 0.2391(2) 0.0328(14) Uiso 0.50 1 d P . 2
H23B H 0.9925 0.1731 0.2062 0.039 Uiso 0.50 1 d PR . 2
C24 C 0.9534(2) 0.1738(9) 0.2637(3) 0.0371(14) Uiso 0.50 1 d P . 2
O4 O 1.05234(17) 0.1772(6) 0.31422(17) 0.0426(11) Uiso 0.50 1 d P . 2
H4 H 1.0247 0.1924 0.3253 0.064 Uiso 0.50 1 d PR . 2
O5 O 0.95785(17) 0.1787(7) 0.31102(18) 0.0467(11) Uiso 0.50 1 d P . 2

loop_
_atom_site_aniso_label
_atom_site_aniso_U_11
_atom_site_aniso_U_22
_atom_site_aniso_U_33
_atom_site_aniso_U_23
_atom_site_aniso_U_13
_atom_site_aniso_U_12
Cu1 0.01570(17) 0.01495(17) 0.01550(17) -0.00053(11) 0.00165(11) -0.00212(11)
S2 0.0186(3) 0.0187(3) 0.0188(3) 0.0002(2) 0.0043(2) -0.0027(2)
S1 0.0155(3) 0.0206(3) 0.0302(4) 0.0027(3) 0.0037(3) -0.0028(2)
O1 0.0157(8) 0.0177(8) 0.0150(8) -0.0008(7) 0.0013(6) -0.0030(7)
O2 0.0217(9) 0.0221(9) 0.0165(9) 0.0001(7) 0.0004(7) -0.0030(7)
O3 0.0402(13) 0.0851(19) 0.0229(12) 0.0058(11) -0.0084(10) -0.0127(12)
N1 0.0144(10) 0.0141(10) 0.0195(11) 0.0010(8) 0.0037(8) 0.0000(8)
N2 0.0146(10) 0.0145(10) 0.0252(12) 0.0004(9) 0.0053(8) 0.0005(8)
N3 0.0176(10) 0.0126(10) 0.0193(11) -0.0008(8) -0.0004(8) 0.0004(8)
C1 0.0214(12) 0.0092(11) 0.0179(12) 0.0010(9) 0.0011(10) 0.0018(9)
C2 0.0190(12) 0.0101(11) 0.0184(12) 0.0017(9) 0.0036(9) 0.0003(9)
C3 0.0173(12) 0.0140(11) 0.0220(13) -0.0008(10) 0.0015(10) -0.0021(9)
C4 0.0231(13) 0.0159(12) 0.0190(13) 0.0004(10) 0.0004(10) -0.0020(10)
C5 0.0241(13) 0.0183(12) 0.0155(12) -0.0007(10) 0.0024(10) -0.0006(10)
C6 0.0192(12) 0.0119(11) 0.0163(12) -0.0003(9) 0.0016(9) -0.0005(9)
C7 0.0216(12) 0.0110(11) 0.0164(12) 0.0004(9) 0.0037(10) 0.0016(9)
C8 0.0149(11) 0.0114(11) 0.0244(13) 0.0038(10) 0.0024(10) 0.0023(9)
C15 0.0213(13) 0.0291(14) 0.0321(16) 0.0059(12) 0.0109(11) 0.0011(11)
C9 0.0177(12) 0.0106(11) 0.0257(14) 0.0019(10) -0.0016(10) -0.0008(9)
C10 0.0227(13) 0.0157(12) 0.0197(13) 0.0003(10) -0.0036(10) -0.0003(10)
C11 0.0284(14) 0.0155(12) 0.0202(13) 0.0025(10) -0.0002(11) 0.0018(10)
C12 0.0301(15) 0.0389(16) 0.0194(14) -0.0017(12) 0.0010(11) -0.0025(12)
C13 0.0293(15) 0.0269(14) 0.0264(16) 0.0020(12) -0.0056(12) -0.0001(12)
C14 0.0266(14) 0.0280(14) 0.0326(16) -0.0009(12) -0.0072(12) -0.0034(12)
C16 0.0192(12) 0.0199(13) 0.0291(14) 0.0016(11) 0.0069(11) -0.0015(10)
C17 0.0248(13) 0.0349(16) 0.0193(14) -0.0010(12) 0.0005(11) -0.0027(12)
C19 0.0299(15) 0.0401(17) 0.0277(16) -0.0071(13) 0.0019(12) -0.0073(13)
C20 0.0365(17) 0.0452(19) 0.0310(17) -0.0002(14) -0.0060(13) 0.0026(14)
C18 0.0345(16) 0.0494(19) 0.0221(15) 0.0035(13) -0.0036(12) -0.0088(14)

loop_
_atom_type_symbol
_atom_type_description
_atom_type_scat_dispersion_real
_atom_type_scat_dispersion_imag
_atom_type_scat_source
C C 0.0033 0.0016 'International Tables Vol C Tables 4.2.6.8 and 6.1.1.4'
H H 0.0000 0.0000 'International Tables Vol C Tables 4.2.6.8 and 6.1.1.4'
Cu Cu 0.3201 1.2651 'International Tables Vol C Tables 4.2.6.8 and 6.1.1.4'
N N 0.0061 0.0033 'International Tables Vol C Tables 4.2.6.8 and 6.1.1.4'
O O 0.0106 0.0060 'International Tables Vol C Tables 4.2.6.8 and 6.1.1.4'
S S 0.1246 0.1234 'International Tables Vol C Tables 4.2.6.8 and 6.1.1.4'

loop_
_geom_angle_atom_site_label_1
_geom_angle_atom_site_label_2
_geom_angle_atom_site_label_3
_geom_angle
_geom_angle_site_symmetry_1
_geom_angle_site_symmetry_3
O1 Cu1 N3 175.10(8) . .
O1 Cu1 N1 94.25(8) . .
N3 Cu1 N1 81.43(8) . .
O1 Cu1 O2 92.95(7) . .
N3 Cu1 O2 91.38(8) . .
N1 Cu1 O2 172.79(8) . .
C2 S2 C16 102.23(12) . .
C8 S1 C15 101.25(12) . .
C1 O1 Cu1 125.69(15) . .
C11 O2 Cu1 130.41(17) . .
C7 N1 N2 116.4(2) . .
C7 N1 Cu1 126.98(17) . .
N2 N1 Cu1 116.49(15) . .
C8 N2 N1 110.0(2) . .
C9 N3 C8 122.0(2) . .
C9 N3 Cu1 126.51(18) . .
C8 N3 Cu1 111.26(15) . .
O1 C1 C6 125.8(2) . .
O1 C1 C2 117.1(2) . .
C6 C1 C2 117.1(2) . .
C3 C2 C1 121.0(2) . .
C3 C2 S2 125.99(19) . .
C1 C2 S2 113.01(17) . .
C2 C3 C4 122.2(2) . .
C2 C3 H3 118.9 . .
C4 C3 H3 118.9 . .
C5 C4 C3 117.5(2) . .
C5 C4 C17 123.9(2) . .
C3 C4 C17 118.6(2) . .
C4 C5 C6 122.7(2) . .
C4 C5 H5 118.7 . .
C6 C5 H5 118.7 . .
C1 C6 C7 122.8(2) . .
C1 C6 C5 119.6(2) . .
C7 C6 C5 117.6(2) . .
N1 C7 C6 123.8(2) . .
N1 C7 H7 118.1 . .
C6 C7 H7 118.1 . .
N2 C8 N3 120.8(2) . .
N2 C8 S1 119.95(19) . .
N3 C8 S1 119.17(18) . .
S1 C15 H15A 109.5 . .
S1 C15 H15B 109.5 . .
H15A C15 H15B 109.5 . .
S1 C15 H15C 109.5 . .
H15A C15 H15C 109.5 . .
H15B C15 H15C 109.5 . .
N3 C9 C10 126.0(2) . .
N3 C9 H9 117.0 . .
C10 C9 H9 117.0 . .
C9 C10 C11 121.9(2) . .
C9 C10 C13 117.2(2) . .
C11 C10 C13 120.9(2) . .
O2 C11 C10 123.2(2) . .
O2 C11 C12 114.6(2) . .
C10 C11 C12 122.1(2) . .
C11 C12 H12A 109.5 . .
C11 C12 H12B 109.5 . .
H12A C12 H12B 109.5 . .
C11 C12 H12C 109.5 . .
H12A C12 H12C 109.5 . .
H12B C12 H12C 109.5 . .
O3 C13 C10 122.5(3) . .
O3 C13 C14 118.3(2) . .
C10 C13 C14 119.1(2) . .
C13 C14 H14A 109.5 . .
C13 C14 H14B 109.5 . .
H14A C14 H14B 109.5 . .
C13 C14 H14C 109.5 . .
H14A C14 H14C 109.5 . .
H14B C14 H14C 109.5 . .
S2 C16 H16A 109.5 . .
S2 C16 H16B 109.5 . .
H16A C16 H16B 109.5 . .
S2 C16 H16C 109.5 . .
H16A C16 H16C 109.5 . .
H16B C16 H16C 109.5 . .
C18 C17 C19 108.5(2) . .
C18 C17 C4 111.4(2) . .
C19 C17 C4 109.0(2) . .
C18 C17 C20 108.5(2) . .
C19 C17 C20 109.8(2) . .
C4 C17 C20 109.6(2) . .
C17 C19 H19A 109.5 . .
C17 C19 H19B 109.5 . .
H19A C19 H19B 109.5 . .
C17 C19 H19C 109.5 . .
H19A C19 H19C 109.5 . .
H19B C19 H19C 109.5 . .
C17 C20 H20A 109.5 . .
C17 C20 H20B 109.5 . .
H20A C20 H20B 109.5 . .
C17 C20 H20C 109.5 . .
H20A C20 H20C 109.5 . .
H20B C20 H20C 109.5 . .
C17 C18 H18A 109.5 . .
C17 C18 H18B 109.5 . .
H18A C18 H18B 109.5 . .
C17 C18 H18C 109.5 . .
H18A C18 H18C 109.5 . .
H18B C18 H18C 109.5 . .
H21A C21 H21B 109.5 . .
H21A C21 H21C 109.5 . .
H21B C21 H21C 109.5 . .
H21A C21 H1AA 48.0 . .
H21B C21 H1AA 135.6 . .
H21C C21 H1AA 62.9 . .
H21A C21 H1AB 133.4 . .
H21B C21 H1AB 49.9 . .
H21C C21 H1AB 60.4 . .
H1AA C21 H1AB 112.6 . .
C22 C1A O5 75.9(5) . 2_755
C24 C1A H21A 112.7 2_755 .
C22 C1A H21A 86.7 . .
O5 C1A H21A 140.1 2_755 .
C24 C1A H21B 112.6 2_755 .
C22 C1A H21B 86.1 . .
O5 C1A H21B 142.5 2_755 .
H21A C1A H21B 69.2 . .
C24 C1A H21C 135.4 2_755 .
C22 C1A H21C 166.8 . .
O5 C1A H21C 92.2 2_755 .
H21A C1A H21C 106.3 . .
H21B C1A H21C 100.6 . .
C24 C1A H1AA 121.2 2_755 .
C22 C1A H1AA 109.3 . .
O5 C1A H1AA 120.1 2_755 .
H21B C1A H1AA 96.8 . .
H21C C1A H1AA 81.3 . .
C24 C1A H1AB 123.0 2_755 .
C22 C1A H1AB 109.1 . .
O5 C1A H1AB 125.3 2_755 .
H21A C1A H1AB 94.1 . .
H21C C1A H1AB 73.1 . .
H1AA C1A H1AB 109.5 . .
C24 C1A H1AC 77.7 2_755 .
C22 C1A H1AC 110.0 . .
H21A C1A H1AC 143.5 . .
H21B C1A H1AC 141.3 . .
H21C C1A H1AC 58.0 . .
H1AA C1A H1AC 109.5 . .
H1AB C1A H1AC 109.4 . .
C24 C22 C23B 95.9(9) 2_755 2_755
C24 C22 O4 166.7(9) 2_755 .
C23B C22 O4 97.4(6) 2_755 .
C24 C22 C23B 71.9(7) 2_755 .
O4 C22 C23B 121.4(6) . .
C24 C22 C1A 53.9(7) 2_755 .
C23B C22 C1A 149.8(8) 2_755 .
O4 C22 C1A 112.9(6) . .
C23B C22 C1A 125.8(7) . .
C23B C23B C22 108.9(16) 2_755 2_755
C23B C23B C24 80.6(14) 2_755 2_755
C22 C23B C24 170.5(7) 2_755 2_755
C23B C23B C22 47.1(12) 2_755 .
C22 C23B C22 156.0(6) 2_755 .
C23B C23B C24 74.6(14) 2_755 .
C24 C23B C24 155.1(5) 2_755 .
C22 C23B C24 121.7(5) . .
C23B C23B O4 155.1(16) 2_755 2_755
C22 C23B O4 46.2(4) 2_755 2_755
C24 C23B O4 124.3(5) 2_755 2_755
C22 C23B O4 157.8(6) . 2_755
C24 C23B O4 80.6(5) . 2_755
C23B C23B H23B 165.3 2_755 .
C22 C23B H23B 85.8 2_755 .
C24 C23B H23B 84.7 2_755 .
C22 C23B H23B 118.2 . .
C24 C23B H23B 120.2 . .
C22 C24 C1A 93.9(9) 2_755 2_755
C22 C24 O5 170.5(10) 2_755 .
C1A C24 O5 95.6(7) 2_755 .
C22 C24 C23B 74.6(7) 2_755 2_755
C1A C24 C23B 168.4(8) 2_755 2_755
O5 C24 C23B 96.0(5) . 2_755
C22 C24 C23B 49.7(6) 2_755 .
C1A C24 C23B 143.6(8) 2_755 .
O5 C24 C23B 120.8(6) . .
C22 O4 H4 109.6 . .
C23B O4 H4 73.5 2_755 .

loop_
_geom_bond_atom_site_label_1
_geom_bond_atom_site_label_2
_geom_bond_distance
_geom_bond_site_symmetry_2
Cu1 O1 1.8792(15) .
Cu1 N3 1.914(2) .
Cu1 N1 1.916(2) .
Cu1 O2 1.9185(17) .
S2 C2 1.762(2) .
S2 C16 1.797(2) .
S1 C8 1.750(2) .
S1 C15 1.795(3) .
O1 C1 1.304(3) .
O2 C11 1.265(3) .
O3 C13 1.216(3) .
N1 C7 1.295(3) .
N1 N2 1.401(3) .
N2 C8 1.303(3) .
N3 C9 1.329(3) .
N3 C8 1.393(3) .
C1 C6 1.423(3) .
C1 C2 1.429(3) .
C2 C3 1.380(3) .
C3 C4 1.412(3) .
C3 H3 0.9500 .
C4 C5 1.366(3) .
C4 C17 1.541(3) .
C5 C6 1.428(3) .
C5 H5 0.9500 .
C6 C7 1.425(3) .
C7 H7 0.9500 .
C15 H15A 0.9800 .
C15 H15B 0.9800 .
C15 H15C 0.9800 .
C9 C10 1.392(4) .
C9 H9 0.9500 .
C10 C11 1.447(4) .
C10 C13 1.483(3) .
C11 C12 1.497(4) .
C12 H12A 0.9800 .
C12 H12B 0.9800 .
C12 H12C 0.9800 .
C13 C14 1.513(4) .
C14 H14A 0.9800 .
C14 H14B 0.9800 .
C14 H14C 0.9800 .
C16 H16A 0.9800 .
C16 H16B 0.9800 .
C16 H16C 0.9800 .
C17 C18 1.530(4) .
C17 C19 1.532(4) .
C17 C20 1.543(4) .
C19 H19A 0.9800 .
C19 H19B 0.9800 .
C19 H19C 0.9800 .
C20 H20A 0.9800 .
C20 H20B 0.9800 .
C20 H20C 0.9800 .
C18 H18A 0.9800 .
C18 H18B 0.9800 .
C18 H18C 0.9800 .
C21 H21A 0.9800 .
C21 H21B 0.9800 .
C21 H21C 0.9800 .
C21 H1AA 0.9937 .
C21 H1AB 0.9298 .
C1A C24 1.194(10) 2_755
C1A C22 1.475(10) .
C1A O5 1.819(10) 2_755
C1A H1AA 0.9798 .
C1A H1AB 0.9798 .
C1A H1AC 0.9802 .
C22 C24 0.790(7) 2_755
C22 C23B 1.068(9) 2_755
C22 O4 1.299(8) .
C22 C23B 1.380(9) .
C23B C23B 0.593(11) 2_755
C23B C22 1.068(9) 2_755
C23B C24 1.361(10) 2_755
C23B C24 1.393(10) .
C23B O4 1.785(7) 2_755
C23B H23B 0.8762 .
C24 C22 0.790(7) 2_755
C24 C1A 1.194(10) 2_755
C24 O5 1.261(8) .
C24 C23B 1.361(10) 2_755
O4 C23B 1.785(7) 2_755
O4 H4 0.8400 .
O5 C1A 1.819(10) 2_755

loop_
_geom_torsion_atom_site_label_1
_geom_torsion_atom_site_label_2
_geom_torsion_atom_site_label_3
_geom_torsion_atom_site_label_4
_geom_torsion
_geom_torsion_site_symmetry_1
_geom_torsion_site_symmetry_4
N1 Cu1 O1 C1 -9.18(18) . .
O2 Cu1 O1 C1 170.62(18) . .
O1 Cu1 O2 C11 175.7(2) . .
N3 Cu1 O2 C11 -2.0(2) . .
O1 Cu1 N1 C7 7.1(2) . .
N3 Cu1 N1 C7 -175.2(2) . .
O1 Cu1 N1 N2 -177.14(15) . .
N3 Cu1 N1 N2 0.54(15) . .
C7 N1 N2 C8 174.8(2) . .
Cu1 N1 N2 C8 -1.4(2) . .
N1 Cu1 N3 C9 -174.4(2) . .
O2 Cu1 N3 C9 6.10(19) . .
N1 Cu1 N3 C8 0.46(15) . .
O2 Cu1 N3 C8 -179.06(15) . .
Cu1 O1 C1 C6 7.0(3) . .
Cu1 O1 C1 C2 -172.23(15) . .
O1 C1 C2 C3 178.1(2) . .
C6 C1 C2 C3 -1.2(3) . .
O1 C1 C2 S2 -0.4(3) . .
C6 C1 C2 S2 -179.73(16) . .
C16 S2 C2 C3 -2.2(2) . .
C16 S2 C2 C1 176.25(17) . .
C1 C2 C3 C4 0.2(4) . .
S2 C2 C3 C4 178.51(18) . .
C2 C3 C4 C5 1.1(4) . .
C2 C3 C4 C17 -178.6(2) . .
C3 C4 C5 C6 -1.3(4) . .
C17 C4 C5 C6 178.3(2) . .
O1 C1 C6 C7 0.5(4) . .
C2 C1 C6 C7 179.8(2) . .
O1 C1 C6 C5 -178.3(2) . .
C2 C1 C6 C5 1.0(3) . .
C4 C5 C6 C1 0.3(4) . .
C4 C5 C6 C7 -178.5(2) . .
N2 N1 C7 C6 -178.2(2) . .
Cu1 N1 C7 C6 -2.5(3) . .
C1 C6 C7 N1 -2.9(4) . .
C5 C6 C7 N1 175.9(2) . .
N1 N2 C8 N3 1.9(3) . .
N1 N2 C8 S1 -175.17(15) . .
C9 N3 C8 N2 173.6(2) . .
Cu1 N3 C8 N2 -1.6(3) . .
C9 N3 C8 S1 -9.3(3) . .
Cu1 N3 C8 S1 175.58(11) . .
C15 S1 C8 N2 -10.4(2) . .
C15 S1 C8 N3 172.41(18) . .
C8 N3 C9 C10 -178.8(2) . .
Cu1 N3 C9 C10 -4.4(3) . .
N3 C9 C10 C11 -3.2(4) . .
N3 C9 C10 C13 175.7(2) . .
Cu1 O2 C11 C10 -4.0(4) . .
Cu1 O2 C11 C12 174.01(17) . .
C9 C10 C11 O2 7.6(4) . .
C13 C10 C11 O2 -171.3(2) . .
C9 C10 C11 C12 -170.3(2) . .
C13 C10 C11 C12 10.9(4) . .
C9 C10 C13 O3 -166.6(3) . .
C11 C10 C13 O3 12.3(4) . .
C9 C10 C13 C14 11.8(4) . .
C11 C10 C13 C14 -169.3(2) . .
C5 C4 C17 C18 -0.1(4) . .
C3 C4 C17 C18 179.5(2) . .
C5 C4 C17 C19 119.6(3) . .
C3 C4 C17 C19 -60.7(3) . .
C5 C4 C17 C20 -120.2(3) . .
C3 C4 C17 C20 59.5(3) . .
O5 C1A C22 C24 0.9(7) 2_755 2_755
C24 C1A C22 C23B 1.6(13) 2_755 2_755
O5 C1A C22 C23B 2.5(13) 2_755 2_755
C24 C1A C22 O4 -178.4(10) 2_755 .
O5 C1A C22 O4 -177.5(5) 2_755 .
C24 C1A C22 C23B 1.0(8) 2_755 .
O5 C1A C22 C23B 1.9(7) 2_755 .
C24 C22 C23B C23B -179.9(8) 2_755 2_755
O4 C22 C23B C23B -1.4(3) . 2_755
C1A C22 C23B C23B 179.3(9) . 2_755
C24 C22 C23B C22 -179.2(15) 2_755 2_755
C23B C22 C23B C22 1(2) 2_755 2_755
O4 C22 C23B C22 -1(2) . 2_755
C1A C22 C23B C22 180.0(14) . 2_755
C23B C22 C23B C24 179.9(8) 2_755 2_755
O4 C22 C23B C24 178.5(11) . 2_755
C1A C22 C23B C24 -0.8(7) . 2_755
C24 C22 C23B C24 -179.5(9) 2_755 .
C23B C22 C23B C24 0.4(7) 2_755 .
O4 C22 C23B C24 -1.0(8) . .
C1A C22 C23B C24 179.7(7) . .
C24 C22 C23B O4 -2.4(15) 2_755 2_755
C23B C22 C23B O4 177.5(9) 2_755 2_755
O4 C22 C23B O4 176.1(10) . 2_755
C1A C22 C23B O4 -3.3(16) . 2_755
C23B C23B C24 C22 -179.9(8) 2_755 2_755
C24 C23B C24 C22 179.1(14) 2_755 2_755
C22 C23B C24 C22 179.8(11) . 2_755
O4 C23B C24 C22 0.9(7) 2_755 2_755
C23B C23B C24 C1A -178.6(12) 2_755 2_755
C22 C23B C24 C1A 1.3(11) 2_755 2_755
C24 C23B C24 C1A -179.5(10) 2_755 2_755
C22 C23B C24 C1A -178.9(11) . 2_755
O4 C23B C24 C1A 2.3(12) 2_755 2_755
C23B C23B C24 O5 1.7(5) 2_755 .
C22 C23B C24 O5 -178.4(12) 2_755 .
C24 C23B C24 O5 1(2) 2_755 .
C22 C23B C24 O5 1.4(8) . .
O4 C23B C24 O5 -177.5(6) 2_755 .
C22 C23B C24 C23B 179.9(8) 2_755 2_755
C24 C23B C24 C23B -1.0(16) 2_755 2_755
C22 C23B C24 C23B -0.3(5) . 2_755
O4 C23B C24 C23B -179.17(19) 2_755 2_755
C24 C22 O4 C23B 175(4) 2_755 2_755
C23B C22 O4 C23B 0.55(14) . 2_755
C1A C22 O4 C23B 180.0(9) . 2_755
C23B C24 O5 C1A -179.4(8) 2_755 2_755
C23B C24 O5 C1A 179.8(10) . 2_755
